data_4074507
loop_
_publ_author_name
'Kuklin, Sergey A.'
'Sheloumov, Alexey M.'
'Dolgushin, Fedor M.'
'Ezernitskaya, Mariam G.'
'Peregudov, Alexander S.'
'Petrovskii, Pavel V.'
'Koridze, Avthandil A.'

_publ_section_title
;
 Highly Active Iridium Catalysts for Alkane Dehydrogenation. Synthesis and
 Properties of Iridium Bis(phosphine) Pincer Complexes Based on Ferrocene
 and Ruthenocene
;
_journal_issue 22
_journal_name_full Organometallics
_journal_page_first 5466
_journal_paper_doi 10.1021/om060715w
_journal_volume 25
_journal_year 2006
_chemical_formula_moiety 'C23 H39 Ir O3 P2'
_chemical_formula_sum 'C23 H39 Ir O3 P2'
_chemical_formula_weight 617.68
_chemical_name_systematic
; 
 ? 
;
_space_group_IT_number 2
_symmetry_cell_setting triclinic
_symmetry_space_group_name_Hall '-P 1'
_symmetry_space_group_name_H-M 'P -1'
_atom_sites_solution_hydrogens geom
_atom_sites_solution_primary direct
_atom_sites_solution_secondary difmap
_audit_creation_method SHELXL-97
_cell_angle_alpha 100.742(2)
_cell_angle_beta 96.022(2)
_cell_angle_gamma 103.813(2)
_cell_formula_units_Z 2
_cell_length_a 8.2658(7)
_cell_length_b 12.0302(11)
_cell_length_c 13.4002(12)
_cell_measurement_reflns_used 9864
_cell_measurement_temperature 120(2)
_cell_measurement_theta_max 30.0
_cell_measurement_theta_min 2.5
_cell_volume 1255.61(19)
_computing_cell_refinement 'Bruker SMART'
_computing_data_collection 'Bruker SMART'
_computing_data_reduction 'Bruker SHELXTL'
_computing_molecular_graphics 'Bruker SHELXTL'
_computing_publication_material 'Bruker SHELXTL'
_computing_structure_refinement 'SHELXL-97 (Sheldrick, 1997)'
_computing_structure_solution 'SHELXS-97 (Sheldrick, 1990)'
_diffrn_ambient_temperature 120(2)
_diffrn_measured_fraction_theta_full 0.985
_diffrn_measured_fraction_theta_max 0.985
_diffrn_measurement_device_type 'Bruker SMART 1000 CCD area detector'
_diffrn_measurement_method 'omega scans'
_diffrn_radiation_monochromator graphite
_diffrn_radiation_source 'normal-focus sealed tube'
_diffrn_radiation_type MoK\a
_diffrn_radiation_wavelength 0.71073
_diffrn_reflns_av_R_equivalents 0.0264
_diffrn_reflns_av_sigmaI/netI 0.0304
_diffrn_reflns_limit_h_max 10
_diffrn_reflns_limit_h_min -10
_diffrn_reflns_limit_k_max 15
_diffrn_reflns_limit_k_min -15
_diffrn_reflns_limit_l_max 17
_diffrn_reflns_limit_l_min -17
_diffrn_reflns_number 12780
_diffrn_reflns_theta_full 28.00
_diffrn_reflns_theta_max 28.00
_diffrn_reflns_theta_min 1.57
_exptl_absorpt_coefficient_mu 5.464
_exptl_absorpt_correction_T_max 0.398
_exptl_absorpt_correction_T_min 0.185
_exptl_absorpt_correction_type multi-scan
_exptl_absorpt_process_details SADABS
_exptl_crystal_colour orange
_exptl_crystal_density_diffrn 1.634
_exptl_crystal_density_method 'not measured'
_exptl_crystal_description prism
_exptl_crystal_F_000 616
_exptl_crystal_size_max 0.40
_exptl_crystal_size_mid 0.30
_exptl_crystal_size_min 0.20
_refine_diff_density_max 2.620
_refine_diff_density_min -1.325
_refine_diff_density_rms 0.125
_refine_ls_extinction_method none
_refine_ls_goodness_of_fit_ref 1.049
_refine_ls_hydrogen_treatment constr
_refine_ls_matrix_type full
_refine_ls_number_parameters 274
_refine_ls_number_reflns 5964
_refine_ls_number_restraints 6
_refine_ls_restrained_S_all 1.062
_refine_ls_R_factor_all 0.0303
_refine_ls_R_factor_gt 0.0266
_refine_ls_shift/su_max 0.001
_refine_ls_shift/su_mean 0.000
_refine_ls_structure_factor_coef Fsqd
_refine_ls_weighting_details 'calc w=1/[\s^2^(Fo^2^)+(0.0434P)^2^+0.0000P] where P=(Fo^2^+2Fc^2^)/3'
_refine_ls_weighting_scheme calc
_refine_ls_wR_factor_gt 0.0657
_refine_ls_wR_factor_ref 0.0674
_reflns_number_gt 5424
_reflns_number_total 5964
_reflns_threshold_expression I>2\s(I)
_cod_data_source_file om060715wsi20060807_114556.cif
_cod_data_source_block irbzm
_cod_depositor_comments
;
The following automatic conversions were performed:

'_symmetry_cell_setting' value 'Triclinic' changed to 'triclinic'
according to /home/saulius/struct/CIF-dictionaries/cif_core.dic
dictionary named 'cif_core.dic' version 2.4.1 from 2010-06-29.

Automatic conversion script
Id: cif_fix_values 1715 2011-07-08 13:25:40Z adriana 
;
_cod_database_code 4074507

loop_
_symmetry_equiv_pos_as_xyz
'x, y, z'
'-x, -y, -z'

loop_
_atom_site_label
_atom_site_type_symbol
_atom_site_fract_x
_atom_site_fract_y
_atom_site_fract_z
_atom_site_U_iso_or_equiv
_atom_site_adp_type
_atom_site_occupancy
_atom_site_symmetry_multiplicity
_atom_site_calc_flag
_atom_site_refinement_flags
Ir1 Ir 0.041325(15) 0.236272(11) 0.276619(9) 0.02114(5) Uani 1 1 d .
P1 P 0.18612(10) 0.41024(7) 0.24593(6) 0.01879(16) Uani 1 1 d .
P2 P -0.16067(11) 0.06234(7) 0.24735(6) 0.01900(16) Uani 1 1 d .
O1 O 0.0816(3) 0.4273(2) 0.14012(19) 0.0229(5) Uani 1 1 d .
O2 O -0.2864(3) 0.0556(2) 0.14028(18) 0.0217(5) Uani 1 1 d .
O3 O 0.2464(4) 0.2330(3) 0.4758(3) 0.0485(8) Uani 1 1 d .
C1 C -0.1028(4) 0.2448(3) 0.1459(3) 0.0259(7) Uani 1 1 d U
C2 C -0.2418(4) 0.1515(3) 0.0953(3) 0.0195(6) Uani 1 1 d .
C3 C -0.3390(4) 0.1525(3) 0.0046(3) 0.0212(6) Uani 1 1 d .
H3A H -0.4334 0.0886 -0.0271 0.025 Uiso 1 1 calc R
C4 C -0.2937(4) 0.2504(3) -0.0386(3) 0.0224(7) Uani 1 1 d .
H4A H -0.3609 0.2539 -0.0993 0.027 Uiso 1 1 calc R
C5 C -0.1536(4) 0.3423(3) 0.0048(3) 0.0230(7) Uani 1 1 d .
H5A H -0.1221 0.4075 -0.0262 0.028 Uiso 1 1 calc R
C6 C -0.0595(4) 0.3362(3) 0.0956(2) 0.0194(6) Uani 1 1 d .
C7 C 0.1847(5) 0.5463(3) 0.3387(3) 0.0238(7) Uani 1 1 d .
C8 C -0.0013(6) 0.5424(4) 0.3379(4) 0.0424(10) Uani 1 1 d .
H8A H -0.0116 0.6100 0.3879 0.064 Uiso 1 1 calc R
H8B H -0.0601 0.4698 0.3561 0.064 Uiso 1 1 calc R
H8C H -0.0517 0.5449 0.2690 0.064 Uiso 1 1 calc R
C9 C 0.2772(6) 0.6598(3) 0.3113(3) 0.0365(9) Uani 1 1 d .
H9A H 0.2603 0.7271 0.3589 0.055 Uiso 1 1 calc R
H9B H 0.2327 0.6606 0.2408 0.055 Uiso 1 1 calc R
H9C H 0.3980 0.6647 0.3167 0.055 Uiso 1 1 calc R
C10 C 0.2620(7) 0.5407(4) 0.4463(3) 0.0430(10) Uani 1 1 d .
H10A H 0.2438 0.6044 0.4975 0.065 Uiso 1 1 calc R
H10B H 0.3833 0.5491 0.4487 0.065 Uiso 1 1 calc R
H10C H 0.2083 0.4651 0.4614 0.065 Uiso 1 1 calc R
C11 C 0.3942(4) 0.4134(3) 0.2044(3) 0.0249(7) Uani 1 1 d .
C12 C 0.3685(6) 0.2915(4) 0.1347(3) 0.0394(9) Uani 1 1 d .
H12A H 0.4748 0.2854 0.1109 0.059 Uiso 1 1 calc R
H12B H 0.2819 0.2806 0.0753 0.059 Uiso 1 1 calc R
H12C H 0.3325 0.2309 0.1735 0.059 Uiso 1 1 calc R
C13 C 0.4536(5) 0.5070(4) 0.1435(4) 0.0398(10) Uani 1 1 d .
H13A H 0.5569 0.4970 0.1175 0.060 Uiso 1 1 calc R
H13B H 0.4765 0.5850 0.1884 0.060 Uiso 1 1 calc R
H13C H 0.3656 0.4989 0.0856 0.060 Uiso 1 1 calc R
C14 C 0.5262(5) 0.4279(4) 0.2979(4) 0.0379(9) Uani 1 1 d .
H14A H 0.6319 0.4187 0.2750 0.057 Uiso 1 1 calc R
H14B H 0.4857 0.3683 0.3368 0.057 Uiso 1 1 calc R
H14C H 0.5456 0.5062 0.3418 0.057 Uiso 1 1 calc R
C15 C -0.3158(4) 0.0496(3) 0.3383(3) 0.0245(7) Uani 1 1 d .
C16 C -0.3758(7) 0.1610(4) 0.3449(4) 0.0494(12) Uani 1 1 d .
H16A H -0.4430 0.1681 0.4007 0.074 Uiso 1 1 calc R
H16B H -0.4451 0.1570 0.2796 0.074 Uiso 1 1 calc R
H16C H -0.2780 0.2294 0.3585 0.074 Uiso 1 1 calc R
C17 C -0.2288(7) 0.0479(7) 0.4437(4) 0.0686(19) Uani 1 1 d .
H17A H -0.3033 0.0597 0.4947 0.103 Uiso 1 1 calc R
H17B H -0.1237 0.1109 0.4627 0.103 Uiso 1 1 calc R
H17C H -0.2033 -0.0279 0.4415 0.103 Uiso 1 1 calc R
C18 C -0.4706(6) -0.0544(4) 0.3025(4) 0.0508(13) Uani 1 1 d .
H18A H -0.5533 -0.0478 0.3490 0.076 Uiso 1 1 calc R
H18B H -0.4375 -0.1274 0.3027 0.076 Uiso 1 1 calc R
H18C H -0.5206 -0.0551 0.2327 0.076 Uiso 1 1 calc R
C19 C -0.0902(5) -0.0731(3) 0.2102(3) 0.0254(7) Uani 1 1 d .
C20 C 0.0073(8) -0.0521(5) 0.1223(5) 0.0643(17) Uani 1 1 d .
H20A H 0.0606 -0.1159 0.1035 0.096 Uiso 1 1 calc R
H20B H 0.0944 0.0227 0.1440 0.096 Uiso 1 1 calc R
H20C H -0.0702 -0.0493 0.0628 0.096 Uiso 1 1 calc R
C21 C 0.0269(8) -0.0870(5) 0.2998(4) 0.0657(18) Uani 1 1 d .
H21A H 0.0807 -0.1492 0.2761 0.099 Uiso 1 1 calc R
H21B H -0.0384 -0.1076 0.3538 0.099 Uiso 1 1 calc R
H21C H 0.1137 -0.0130 0.3274 0.099 Uiso 1 1 calc R
C22 C -0.2318(6) -0.1863(3) 0.1730(4) 0.0436(11) Uani 1 1 d .
H22A H -0.1848 -0.2499 0.1428 0.065 Uiso 1 1 calc R
H22B H -0.3154 -0.1750 0.1210 0.065 Uiso 1 1 calc R
H22C H -0.2858 -0.2065 0.2312 0.065 Uiso 1 1 calc R
C23 C 0.1693(5) 0.2342(3) 0.4005(3) 0.0250(7) Uani 1 1 d .

loop_
_atom_site_aniso_label
_atom_site_aniso_U_11
_atom_site_aniso_U_22
_atom_site_aniso_U_33
_atom_site_aniso_U_23
_atom_site_aniso_U_13
_atom_site_aniso_U_12
Ir1 0.02091(8) 0.01977(7) 0.02017(7) 0.00712(5) -0.00186(5) 0.00052(5)
P1 0.0176(4) 0.0179(4) 0.0188(4) 0.0057(3) -0.0003(3) 0.0010(3)
P2 0.0198(4) 0.0175(4) 0.0184(4) 0.0054(3) 0.0006(3) 0.0023(3)
O1 0.0210(11) 0.0203(11) 0.0261(12) 0.0111(10) -0.0037(9) 0.0019(9)
O2 0.0211(11) 0.0179(11) 0.0222(12) 0.0075(9) -0.0038(9) -0.0012(9)
O3 0.0446(18) 0.0500(19) 0.0433(18) 0.0217(15) -0.0149(15) -0.0014(15)
C1 0.0165(12) 0.0345(15) 0.0237(13) 0.0202(12) -0.0014(11) -0.0078(11)
C2 0.0201(15) 0.0182(15) 0.0215(15) 0.0067(12) 0.0053(12) 0.0051(12)
C3 0.0224(16) 0.0170(15) 0.0212(15) 0.0040(12) 0.0005(12) 0.0007(12)
C4 0.0216(16) 0.0259(17) 0.0186(15) 0.0084(13) -0.0001(12) 0.0027(13)
C5 0.0230(16) 0.0229(16) 0.0239(16) 0.0104(13) 0.0020(13) 0.0041(13)
C6 0.0199(15) 0.0176(15) 0.0190(15) 0.0048(12) 0.0013(12) 0.0018(12)
C7 0.0280(17) 0.0187(16) 0.0234(16) 0.0053(13) 0.0043(13) 0.0027(13)
C8 0.036(2) 0.037(2) 0.053(3) 0.002(2) 0.016(2) 0.0109(18)
C9 0.042(2) 0.0224(18) 0.041(2) 0.0075(16) 0.0104(18) -0.0004(16)
C10 0.068(3) 0.031(2) 0.024(2) 0.0006(16) -0.0019(19) 0.009(2)
C11 0.0209(16) 0.0267(17) 0.0287(17) 0.0099(14) 0.0053(13) 0.0056(13)
C12 0.037(2) 0.041(2) 0.039(2) -0.0002(18) 0.0124(18) 0.0123(18)
C13 0.031(2) 0.049(3) 0.048(2) 0.026(2) 0.0169(19) 0.0102(18)
C14 0.0208(18) 0.045(2) 0.049(3) 0.020(2) 0.0008(17) 0.0065(16)
C15 0.0251(17) 0.0253(17) 0.0227(16) 0.0067(13) 0.0067(13) 0.0037(14)
C16 0.054(3) 0.035(2) 0.068(3) 0.012(2) 0.035(3) 0.019(2)
C17 0.041(3) 0.142(6) 0.033(3) 0.043(3) 0.012(2) 0.024(3)
C18 0.044(3) 0.039(2) 0.055(3) -0.006(2) 0.029(2) -0.011(2)
C19 0.0264(17) 0.0217(16) 0.0282(18) 0.0038(14) 0.0016(14) 0.0089(14)
C20 0.084(4) 0.043(3) 0.085(4) 0.020(3) 0.060(4) 0.028(3)
C21 0.078(4) 0.051(3) 0.062(3) -0.011(2) -0.035(3) 0.044(3)
C22 0.044(2) 0.0200(19) 0.060(3) -0.0030(18) 0.006(2) 0.0064(17)
C23 0.0265(17) 0.0155(15) 0.0310(18) 0.0059(13) 0.0021(14) 0.0020(13)

loop_
_atom_type_symbol
_atom_type_description
_atom_type_scat_dispersion_real
_atom_type_scat_dispersion_imag
_atom_type_scat_source
C C 0.0033 0.0016 'International Tables Vol C Tables 4.2.6.8 and 6.1.1.4'
H H 0.0000 0.0000 'International Tables Vol C Tables 4.2.6.8 and 6.1.1.4'
O O 0.0106 0.0060 'International Tables Vol C Tables 4.2.6.8 and 6.1.1.4'
P P 0.1023 0.0942 'International Tables Vol C Tables 4.2.6.8 and 6.1.1.4'
Ir Ir -1.4442 7.9887 'International Tables Vol C Tables 4.2.6.8 and 6.1.1.4'

loop_
_geom_angle_atom_site_label_1
_geom_angle_atom_site_label_2
_geom_angle_atom_site_label_3
_geom_angle
C23 Ir1 C1 177.10(15)
C23 Ir1 P2 101.66(11)
C1 Ir1 P2 79.20(10)
C23 Ir1 P1 100.77(11)
C1 Ir1 P1 78.44(10)
P2 Ir1 P1 157.55(3)
O1 P1 C11 99.91(15)
O1 P1 C7 100.88(14)
C11 P1 C7 113.61(16)
O1 P1 Ir1 106.34(9)
C11 P1 Ir1 116.04(12)
C7 P1 Ir1 116.84(11)
O2 P2 C19 100.50(15)
O2 P2 C15 100.28(15)
C19 P2 C15 113.31(16)
O2 P2 Ir1 106.21(9)
C19 P2 Ir1 116.57(12)
C15 P2 Ir1 116.70(12)
C6 O1 P1 114.9(2)
C2 O2 P2 114.9(2)
C6 C1 C2 115.8(3)
C6 C1 Ir1 122.5(3)
C2 C1 Ir1 121.4(2)
O2 C2 C3 118.8(3)
O2 C2 C1 118.2(3)
C3 C2 C1 123.0(3)
C2 C3 C4 118.0(3)
C2 C3 H3A 121.0
C4 C3 H3A 121.0
C5 C4 C3 121.7(3)
C5 C4 H4A 119.2
C3 C4 H4A 119.2
C4 C5 C6 117.9(3)
C4 C5 H5A 121.0
C6 C5 H5A 121.0
C1 C6 O1 117.7(3)
C1 C6 C5 123.5(3)
O1 C6 C5 118.8(3)
C9 C7 C8 109.7(3)
C9 C7 C10 109.7(3)
C8 C7 C10 109.2(3)
C9 C7 P1 114.3(3)
C8 C7 P1 105.1(3)
C10 C7 P1 108.7(2)
C7 C8 H8A 109.5
C7 C8 H8B 109.5
H8A C8 H8B 109.5
C7 C8 H8C 109.5
H8A C8 H8C 109.5
H8B C8 H8C 109.5
C7 C9 H9A 109.5
C7 C9 H9B 109.5
H9A C9 H9B 109.5
C7 C9 H9C 109.5
H9A C9 H9C 109.5
H9B C9 H9C 109.5
C7 C10 H10A 109.5
C7 C10 H10B 109.5
H10A C10 H10B 109.5
C7 C10 H10C 109.5
H10A C10 H10C 109.5
H10B C10 H10C 109.5
C14 C11 C13 110.3(3)
C14 C11 C12 108.9(3)
C13 C11 C12 108.8(3)
C14 C11 P1 109.6(3)
C13 C11 P1 114.4(3)
C12 C11 P1 104.5(3)
C11 C12 H12A 109.5
C11 C12 H12B 109.5
H12A C12 H12B 109.5
C11 C12 H12C 109.5
H12A C12 H12C 109.5
H12B C12 H12C 109.5
C11 C13 H13A 109.5
C11 C13 H13B 109.5
H13A C13 H13B 109.5
C11 C13 H13C 109.5
H13A C13 H13C 109.5
H13B C13 H13C 109.5
C11 C14 H14A 109.5
C11 C14 H14B 109.5
H14A C14 H14B 109.5
C11 C14 H14C 109.5
H14A C14 H14C 109.5
H14B C14 H14C 109.5
C17 C15 C18 110.5(4)
C17 C15 C16 109.6(4)
C18 C15 C16 107.4(4)
C17 C15 P2 109.9(3)
C18 C15 P2 114.8(3)
C16 C15 P2 104.4(3)
C15 C16 H16A 109.5
C15 C16 H16B 109.5
H16A C16 H16B 109.5
C15 C16 H16C 109.5
H16A C16 H16C 109.5
H16B C16 H16C 109.5
C15 C17 H17A 109.5
C15 C17 H17B 109.5
H17A C17 H17B 109.5
C15 C17 H17C 109.5
H17A C17 H17C 109.5
H17B C17 H17C 109.5
C15 C18 H18A 109.5
C15 C18 H18B 109.5
H18A C18 H18B 109.5
C15 C18 H18C 109.5
H18A C18 H18C 109.5
H18B C18 H18C 109.5
C20 C19 C21 109.7(5)
C20 C19 C22 108.7(4)
C21 C19 C22 108.8(4)
C20 C19 P2 104.4(3)
C21 C19 P2 109.9(3)
C22 C19 P2 115.2(3)
C19 C20 H20A 109.5
C19 C20 H20B 109.5
H20A C20 H20B 109.5
C19 C20 H20C 109.5
H20A C20 H20C 109.5
H20B C20 H20C 109.5
C19 C21 H21A 109.5
C19 C21 H21B 109.5
H21A C21 H21B 109.5
C19 C21 H21C 109.5
H21A C21 H21C 109.5
H21B C21 H21C 109.5
C19 C22 H22A 109.5
C19 C22 H22B 109.5
H22A C22 H22B 109.5
C19 C22 H22C 109.5
H22A C22 H22C 109.5
H22B C22 H22C 109.5
O3 C23 Ir1 179.8(4)

loop_
_geom_bond_atom_site_label_1
_geom_bond_atom_site_label_2
_geom_bond_distance
Ir1 C23 1.880(4)
Ir1 C1 2.046(3)
Ir1 P2 2.2822(9)
Ir1 P1 2.2825(8)
P1 O1 1.654(2)
P1 C11 1.856(3)
P1 C7 1.865(4)
P2 O2 1.658(2)
P2 C19 1.859(3)
P2 C15 1.859(3)
O1 C6 1.386(4)
O2 C2 1.390(4)
O3 C23 1.140(5)
C1 C6 1.389(4)
C1 C2 1.406(5)
C2 C3 1.389(5)
C3 C4 1.397(5)
C3 H3A 0.9500
C4 C5 1.381(5)
C4 H4A 0.9500
C5 C6 1.397(5)
C5 H5A 0.9500
C7 C9 1.527(5)
C7 C8 1.526(5)
C7 C10 1.534(5)
C8 H8A 0.9800
C8 H8B 0.9800
C8 H8C 0.9800
C9 H9A 0.9800
C9 H9B 0.9800
C9 H9C 0.9800
C10 H10A 0.9800
C10 H10B 0.9800
C10 H10C 0.9800
C11 C14 1.526(5)
C11 C13 1.529(5)
C11 C12 1.538(5)
C12 H12A 0.9800
C12 H12B 0.9800
C12 H12C 0.9800
C13 H13A 0.9800
C13 H13B 0.9800
C13 H13C 0.9800
C14 H14A 0.9800
C14 H14B 0.9800
C14 H14C 0.9800
C15 C17 1.522(6)
C15 C18 1.522(5)
C15 C16 1.527(5)
C16 H16A 0.9800
C16 H16B 0.9800
C16 H16C 0.9800
C17 H17A 0.9800
C17 H17B 0.9800
C17 H17C 0.9800
C18 H18A 0.9800
C18 H18B 0.9800
C18 H18C 0.9800
C19 C20 1.521(6)
C19 C21 1.521(6)
C19 C22 1.528(6)
C20 H20A 0.9800
C20 H20B 0.9800
C20 H20C 0.9800
C21 H21A 0.9800
C21 H21B 0.9800
C21 H21C 0.9800
C22 H22A 0.9800
C22 H22B 0.9800
C22 H22C 0.9800
